data_4335315
loop_
_publ_author_name
'Xianghao Liu'
'Pierre Braunstein'

_publ_contact_author_address
;Laboratoire de Chimie de Coordination
UMR 7177 CNRS
Universit\'e de Strasbourg
Institut Le Bel - 4 rue Blaise Pascal, 67081 Strasbourg Cedex - France
;
_publ_contact_author_email braunstein@unistra.fr
_publ_contact_author_fax '+33 (0)3 68 85 13 22'
_publ_contact_author_name 'Dr. Pierre Braunstein'
_publ_contact_author_phone '+33 (0)3 68 85 13 08'
_publ_section_title
;
 Complexes with Hybrid Phosphorus-NHC Ligands: Pincer-Type Ir Hydrides,
 Dinuclear Ag and Ir and Tetranuclear Cu and Ag Complexes
;
_journal_name_full 'Inorganic Chemistry'
_journal_page_first 7367
_journal_page_last 7379
_journal_paper_doi 10.1021/ic302854t
_journal_volume 52
_journal_year 2013
_chemical_formula_moiety 'C23 H22 N2 O P, I '
_chemical_formula_sum 'C23 H22 I N2 O P'
_chemical_formula_weight 500.30
_chemical_name_systematic
;
 ?
;
_space_group_IT_number 2
_symmetry_cell_setting triclinic
_symmetry_space_group_name_Hall '-P 1'
_symmetry_space_group_name_H-M 'P -1'
_atom_sites_solution_hydrogens geom
_atom_sites_solution_primary direct
_atom_sites_solution_secondary difmap
_audit_creation_method SHELXL-97
_cell_angle_alpha 108.775(2)
_cell_angle_beta 107.405(2)
_cell_angle_gamma 103.001(2)
_cell_formula_units_Z 2
_cell_length_a 9.4993(7)
_cell_length_b 11.2175(9)
_cell_length_c 12.0230(15)
_cell_measurement_reflns_used 4749
_cell_measurement_temperature 173(2)
_cell_measurement_theta_max 27.48
_cell_measurement_theta_min 2.16
_cell_volume 1081.80(18)
_computing_cell_refinement 'Bruker SAINT'
_computing_data_collection 'Bruker APEX2'
_computing_data_reduction 'Bruker SAINT'
_computing_molecular_graphics 'Bruker SHELXTL'
_computing_publication_material 'Bruker SHELXTL'
_computing_structure_refinement 'SHELXL-97 (Sheldrick, 2008)'
_computing_structure_solution 'SHELXS-97 (Sheldrick, 2008)'
_diffrn_ambient_temperature 173(2)
_diffrn_measured_fraction_theta_full 0.996
_diffrn_measured_fraction_theta_max 0.996
_diffrn_measurement_device_type 'Bruker APEX-II CCD'
_diffrn_measurement_method '\f and \w scans'
_diffrn_radiation_monochromator triumph
_diffrn_radiation_source 'sealed tube'
_diffrn_radiation_type MoK\a
_diffrn_radiation_wavelength 0.71073
_diffrn_reflns_av_R_equivalents 0.0359
_diffrn_reflns_av_sigmaI/netI 0.0463
_diffrn_reflns_limit_h_max 12
_diffrn_reflns_limit_h_min -12
_diffrn_reflns_limit_k_max 14
_diffrn_reflns_limit_k_min -14
_diffrn_reflns_limit_l_max 15
_diffrn_reflns_limit_l_min -15
_diffrn_reflns_number 14190
_diffrn_reflns_theta_full 28.05
_diffrn_reflns_theta_max 28.05
_diffrn_reflns_theta_min 1.95
_exptl_absorpt_coefficient_mu 1.570
_exptl_absorpt_correction_T_max 0.9258
_exptl_absorpt_correction_T_min 0.6954
_exptl_absorpt_correction_type multi-scan
_exptl_absorpt_process_details sadabs
_exptl_crystal_colour colorless
_exptl_crystal_density_diffrn 1.536
_exptl_crystal_description plate
_exptl_crystal_F_000 500
_exptl_crystal_size_max 0.25
_exptl_crystal_size_mid 0.10
_exptl_crystal_size_min 0.05
_refine_diff_density_max 0.683
_refine_diff_density_min -0.680
_refine_diff_density_rms 0.088
_refine_ls_extinction_method none
_refine_ls_goodness_of_fit_ref 1.029
_refine_ls_hydrogen_treatment constr
_refine_ls_matrix_type full
_refine_ls_number_parameters 254
_refine_ls_number_reflns 5231
_refine_ls_number_restraints 0
_refine_ls_restrained_S_all 1.029
_refine_ls_R_factor_all 0.0517
_refine_ls_R_factor_gt 0.0306
_refine_ls_shift/su_max 0.001
_refine_ls_shift/su_mean 0.000
_refine_ls_structure_factor_coef Fsqd
_refine_ls_weighting_details 'calc w=1/[\s^2^(Fo^2^)+(0.0297P)^2^+0.0000P] where P=(Fo^2^+2Fc^2^)/3'
_refine_ls_weighting_scheme calc
_refine_ls_wR_factor_gt 0.0581
_refine_ls_wR_factor_ref 0.0638
_reflns_number_gt 4143
_reflns_number_total 5231
_reflns_threshold_expression I>2\s(I)
_cod_data_source_file ic302854t_si_001_4.cif
_cod_data_source_block ligand11_pbxl110818
_cod_original_sg_symbol_Hall '-P 1 '
_cod_database_code 4335315

loop_
_symmetry_equiv_pos_as_xyz
'x, y, z'
'-x, -y, -z'

loop_
_atom_site_label
_atom_site_type_symbol
_atom_site_fract_x
_atom_site_fract_y
_atom_site_fract_z
_atom_site_U_iso_or_equiv
_atom_site_adp_type
_atom_site_occupancy
_atom_site_symmetry_multiplicity
_atom_site_calc_flag
_atom_site_refinement_flags
C1 C 0.3031(3) 0.0358(3) -0.1191(3) 0.0314(6) Uani 1 1 d .
H1 H 0.4115 0.0714 -0.1029 0.038 Uiso 1 1 calc R
C2 C 0.0620(3) -0.1044(3) -0.1926(2) 0.0268(6) Uani 1 1 d .
H2 H -0.0279 -0.1852 -0.2375 0.032 Uiso 1 1 calc R
C3 C 0.0693(3) 0.0169(3) -0.1156(2) 0.0259(6) Uani 1 1 d .
H3 H -0.0147 0.0379 -0.0966 0.031 Uiso 1 1 calc R
C4 C 0.2567(4) -0.1965(3) -0.2607(3) 0.0450(8) Uani 1 1 d .
H4A H 0.3674 -0.1585 -0.2466 0.067 Uiso 1 1 calc R
H4B H 0.1902 -0.2371 -0.3528 0.067 Uiso 1 1 calc R
H4C H 0.2448 -0.2656 -0.2274 0.067 Uiso 1 1 calc R
C5 C 0.2851(3) 0.2472(3) 0.0128(2) 0.0230(5) Uani 1 1 d .
C6 C 0.4436(3) 0.3203(3) 0.0520(3) 0.0317(6) Uani 1 1 d .
H6 H 0.5115 0.2768 0.0276 0.038 Uiso 1 1 calc R
C7 C 0.5004(3) 0.4568(3) 0.1267(3) 0.0382(7) Uani 1 1 d .
H7 H 0.6088 0.5075 0.1547 0.046 Uiso 1 1 calc R
C8 C 0.4021(3) 0.5209(3) 0.1615(3) 0.0330(6) Uani 1 1 d .
H8 H 0.4431 0.6154 0.2123 0.040 Uiso 1 1 calc R
C9 C 0.2434(3) 0.4480(3) 0.1226(2) 0.0252(6) Uani 1 1 d .
C10 C 0.1855(3) 0.3098(3) 0.0486(2) 0.0234(5) Uani 1 1 d .
H10 H 0.0779 0.2584 0.0226 0.028 Uiso 1 1 calc R
C11 C 0.1340(3) 0.5175(3) 0.1569(2) 0.0248(5) Uani 1 1 d .
H11A H 0.0251 0.4634 0.0915 0.030 Uiso 1 1 calc R
H11B H 0.1639 0.6063 0.1535 0.030 Uiso 1 1 calc R
C12 C 0.3313(3) 0.6513(3) 0.4334(2) 0.0244(5) Uani 1 1 d .
C13 C 0.4013(3) 0.6121(3) 0.5283(2) 0.0306(6) Uani 1 1 d .
H13 H 0.3488 0.5276 0.5252 0.037 Uiso 1 1 calc R
C14 C 0.5470(3) 0.6953(3) 0.6272(3) 0.0398(7) Uani 1 1 d .
H14 H 0.5951 0.6672 0.6907 0.048 Uiso 1 1 calc R
C15 C 0.6218(3) 0.8188(3) 0.6329(3) 0.0453(9) Uani 1 1 d .
H15 H 0.7205 0.8769 0.7018 0.054 Uiso 1 1 calc R
C16 C 0.5539(3) 0.8584(3) 0.5391(3) 0.0438(8) Uani 1 1 d .
H16 H 0.6070 0.9433 0.5432 0.053 Uiso 1 1 calc R
C17 C 0.4093(3) 0.7758(3) 0.4392(3) 0.0341(6) Uani 1 1 d .
H17 H 0.3633 0.8037 0.3748 0.041 Uiso 1 1 calc R
C18 C 0.0137(3) 0.6434(3) 0.3387(2) 0.0253(6) Uani 1 1 d .
C19 C 0.0208(4) 0.7525(3) 0.3050(3) 0.0373(7) Uani 1 1 d .
H19 H 0.0836 0.7704 0.2598 0.045 Uiso 1 1 calc R
C20 C -0.0634(4) 0.8343(3) 0.3375(3) 0.0434(8) Uani 1 1 d .
H20 H -0.0573 0.9086 0.3150 0.052 Uiso 1 1 calc R
C21 C -0.1557(4) 0.8083(3) 0.4021(3) 0.0406(7) Uani 1 1 d .
H21 H -0.2145 0.8638 0.4230 0.049 Uiso 1 1 calc R
C22 C -0.1632(4) 0.7018(3) 0.4365(3) 0.0399(7) Uani 1 1 d .
H22 H -0.2260 0.6848 0.4819 0.048 Uiso 1 1 calc R
C23 C -0.0788(3) 0.6194(3) 0.4046(3) 0.0315(6) Uani 1 1 d .
H23 H -0.0846 0.5460 0.4282 0.038 Uiso 1 1 calc R
I1 I 0.28319(2) 0.84441(2) 0.098435(17) 0.03020(6) Uani 1 1 d .
N1 N 0.2085(2) -0.0893(2) -0.1938(2) 0.0284(5) Uani 1 1 d .
N2 N 0.2228(2) 0.1053(2) -0.06930(19) 0.0235(5) Uani 1 1 d .
O1 O 0.0833(2) 0.41615(18) 0.32930(17) 0.0295(4) Uani 1 1 d .
P1 P 0.13542(7) 0.54273(7) 0.31417(6) 0.02242(14) Uani 1 1 d .

loop_
_atom_site_aniso_label
_atom_site_aniso_U_11
_atom_site_aniso_U_22
_atom_site_aniso_U_33
_atom_site_aniso_U_23
_atom_site_aniso_U_13
_atom_site_aniso_U_12
C1 0.0227(13) 0.0288(17) 0.0379(15) 0.0071(13) 0.0143(12) 0.0081(12)
C2 0.0221(12) 0.0241(15) 0.0294(13) 0.0092(12) 0.0092(11) 0.0046(11)
C3 0.0194(12) 0.0267(15) 0.0275(13) 0.0087(12) 0.0091(10) 0.0050(11)
C4 0.0395(17) 0.0320(19) 0.055(2) 0.0021(16) 0.0255(15) 0.0131(15)
C5 0.0236(12) 0.0217(14) 0.0188(12) 0.0053(11) 0.0084(10) 0.0044(11)
C6 0.0234(13) 0.0322(17) 0.0327(14) 0.0057(13) 0.0118(11) 0.0090(12)
C7 0.0237(14) 0.0341(18) 0.0399(16) 0.0020(14) 0.0139(12) -0.0010(13)
C8 0.0300(14) 0.0260(16) 0.0309(14) 0.0014(13) 0.0137(12) 0.0021(12)
C9 0.0262(13) 0.0284(16) 0.0189(12) 0.0077(12) 0.0098(10) 0.0083(11)
C10 0.0179(12) 0.0251(15) 0.0199(12) 0.0050(11) 0.0054(10) 0.0042(11)
C11 0.0263(13) 0.0232(15) 0.0189(12) 0.0057(11) 0.0067(10) 0.0063(11)
C12 0.0247(13) 0.0220(15) 0.0198(12) 0.0019(11) 0.0076(10) 0.0086(11)
C13 0.0321(14) 0.0382(18) 0.0254(13) 0.0132(13) 0.0131(11) 0.0174(13)
C14 0.0360(16) 0.053(2) 0.0243(14) 0.0078(15) 0.0068(12) 0.0251(16)
C15 0.0253(15) 0.045(2) 0.0355(16) -0.0103(15) -0.0005(12) 0.0162(15)
C16 0.0333(16) 0.0235(17) 0.054(2) 0.0008(15) 0.0111(14) 0.0064(13)
C17 0.0313(15) 0.0255(16) 0.0377(16) 0.0082(14) 0.0093(12) 0.0101(13)
C18 0.0251(13) 0.0259(15) 0.0196(12) 0.0067(11) 0.0062(10) 0.0075(11)
C19 0.0464(17) 0.046(2) 0.0378(16) 0.0260(15) 0.0254(14) 0.0245(15)
C20 0.063(2) 0.044(2) 0.0477(18) 0.0307(17) 0.0308(16) 0.0336(18)
C21 0.0428(17) 0.043(2) 0.0446(17) 0.0161(16) 0.0236(14) 0.0246(15)
C22 0.0422(17) 0.040(2) 0.0471(18) 0.0179(16) 0.0288(15) 0.0166(15)
C23 0.0317(14) 0.0299(17) 0.0334(15) 0.0131(13) 0.0158(12) 0.0085(13)
I1 0.02482(9) 0.03309(12) 0.03324(10) 0.01247(8) 0.01421(7) 0.00994(7)
N1 0.0258(11) 0.0229(13) 0.0331(12) 0.0067(11) 0.0135(10) 0.0079(10)
N2 0.0199(10) 0.0244(13) 0.0243(10) 0.0082(10) 0.0100(8) 0.0060(9)
O1 0.0322(10) 0.0228(11) 0.0300(10) 0.0102(9) 0.0117(8) 0.0061(8)
P1 0.0237(3) 0.0205(4) 0.0194(3) 0.0064(3) 0.0076(3) 0.0059(3)

loop_
_atom_type_symbol
_atom_type_description
_atom_type_scat_dispersion_real
_atom_type_scat_dispersion_imag
_atom_type_scat_source
C C 0.0033 0.0016 'International Tables Vol C Tables 4.2.6.8 and 6.1.1.4'
H H 0.0000 0.0000 'International Tables Vol C Tables 4.2.6.8 and 6.1.1.4'
I I -0.4742 1.8119 'International Tables Vol C Tables 4.2.6.8 and 6.1.1.4'
N N 0.0061 0.0033 'International Tables Vol C Tables 4.2.6.8 and 6.1.1.4'
O O 0.0106 0.0060 'International Tables Vol C Tables 4.2.6.8 and 6.1.1.4'
P P 0.1023 0.0942 'International Tables Vol C Tables 4.2.6.8 and 6.1.1.4'

loop_
_geom_angle_atom_site_label_1
_geom_angle_atom_site_label_2
_geom_angle_atom_site_label_3
_geom_angle
N1 C1 N2 109.2(2)
N1 C1 H1 125.4
N2 C1 H1 125.4
C3 C2 N1 107.1(2)
C3 C2 H2 126.4
N1 C2 H2 126.4
C2 C3 N2 107.0(2)
C2 C3 H3 126.5
N2 C3 H3 126.5
N1 C4 H4A 109.5
N1 C4 H4B 109.5
H4A C4 H4B 109.5
N1 C4 H4C 109.5
H4A C4 H4C 109.5
H4B C4 H4C 109.5
C10 C5 C6 120.9(2)
C10 C5 N2 119.7(2)
C6 C5 N2 119.4(2)
C7 C6 C5 118.8(2)
C7 C6 H6 120.6
C5 C6 H6 120.6
C6 C7 C8 120.9(3)
C6 C7 H7 119.5
C8 C7 H7 119.5
C7 C8 C9 120.4(3)
C7 C8 H8 119.8
C9 C8 H8 119.8
C10 C9 C8 119.1(2)
C10 C9 C11 120.1(2)
C8 C9 C11 120.8(2)
C5 C10 C9 119.8(2)
C5 C10 H10 120.1
C9 C10 H10 120.1
C9 C11 P1 114.26(17)
C9 C11 H11A 108.7
P1 C11 H11A 108.7
C9 C11 H11B 108.7
P1 C11 H11B 108.7
H11A C11 H11B 107.6
C13 C12 C17 119.2(2)
C13 C12 P1 117.9(2)
C17 C12 P1 122.7(2)
C14 C13 C12 120.6(3)
C14 C13 H13 119.7
C12 C13 H13 119.7
C15 C14 C13 119.7(3)
C15 C14 H14 120.1
C13 C14 H14 120.1
C14 C15 C16 120.2(3)
C14 C15 H15 119.9
C16 C15 H15 119.9
C15 C16 C17 120.7(3)
C15 C16 H16 119.7
C17 C16 H16 119.7
C16 C17 C12 119.6(3)
C16 C17 H17 120.2
C12 C17 H17 120.2
C23 C18 C19 118.7(2)
C23 C18 P1 118.3(2)
C19 C18 P1 122.7(2)
C20 C19 C18 120.3(3)
C20 C19 H19 119.9
C18 C19 H19 119.9
C21 C20 C19 120.2(3)
C21 C20 H20 119.9
C19 C20 H20 119.9
C22 C21 C20 120.2(3)
C22 C21 H21 119.9
C20 C21 H21 119.9
C21 C22 C23 120.0(3)
C21 C22 H22 120.0
C23 C22 H22 120.0
C18 C23 C22 120.7(3)
C18 C23 H23 119.7
C22 C23 H23 119.7
C1 N1 C2 109.2(2)
C1 N1 C4 124.7(2)
C2 N1 C4 126.0(2)
C1 N2 C3 107.5(2)
C1 N2 C5 125.4(2)
C3 N2 C5 127.1(2)
O1 P1 C12 111.11(11)
O1 P1 C18 112.93(11)
C12 P1 C18 104.42(12)
O1 P1 C11 114.08(12)
C12 P1 C11 108.30(12)
C18 P1 C11 105.37(11)

loop_
_geom_bond_atom_site_label_1
_geom_bond_atom_site_label_2
_geom_bond_distance
C1 N1 1.312(3)
C1 N2 1.337(3)
C1 H1 0.9500
C2 C3 1.351(4)
C2 N1 1.368(3)
C2 H2 0.9500
C3 N2 1.388(3)
C3 H3 0.9500
C4 N1 1.467(3)
C4 H4A 0.9800
C4 H4B 0.9800
C4 H4C 0.9800
C5 C10 1.386(3)
C5 C6 1.390(3)
C5 N2 1.440(3)
C6 C7 1.376(4)
C6 H6 0.9500
C7 C8 1.381(4)
C7 H7 0.9500
C8 C9 1.392(4)
C8 H8 0.9500
C9 C10 1.390(4)
C9 C11 1.508(3)
C10 H10 0.9500
C11 P1 1.815(2)
C11 H11A 0.9900
C11 H11B 0.9900
C12 C13 1.391(3)
C12 C17 1.396(4)
C12 P1 1.806(3)
C13 C14 1.386(4)
C13 H13 0.9500
C14 C15 1.376(5)
C14 H14 0.9500
C15 C16 1.380(5)
C15 H15 0.9500
C16 C17 1.383(4)
C16 H16 0.9500
C17 H17 0.9500
C18 C23 1.385(3)
C18 C19 1.402(4)
C18 P1 1.810(3)
C19 C20 1.385(4)
C19 H19 0.9500
C20 C21 1.378(4)
C20 H20 0.9500
C21 C22 1.378(4)
C21 H21 0.9500
C22 C23 1.391(4)
C22 H22 0.9500
C23 H23 0.9500
O1 P1 1.4826(19)

loop_
_geom_torsion_atom_site_label_1
_geom_torsion_atom_site_label_2
_geom_torsion_atom_site_label_3
_geom_torsion_atom_site_label_4
_geom_torsion
N1 C2 C3 N2 -0.5(3)
C10 C5 C6 C7 -0.4(4)
N2 C5 C6 C7 177.8(2)
C5 C6 C7 C8 -0.6(4)
C6 C7 C8 C9 0.7(4)
C7 C8 C9 C10 0.1(4)
C7 C8 C9 C11 -178.3(2)
C6 C5 C10 C9 1.3(4)
N2 C5 C10 C9 -176.9(2)
C8 C9 C10 C5 -1.1(4)
C11 C9 C10 C5 177.3(2)
C10 C9 C11 P1 96.7(2)
C8 C9 C11 P1 -84.9(3)
C17 C12 C13 C14 -0.2(4)
P1 C12 C13 C14 -175.8(2)
C12 C13 C14 C15 1.2(4)
C13 C14 C15 C16 -1.5(4)
C14 C15 C16 C17 0.9(5)
C15 C16 C17 C12 0.1(4)
C13 C12 C17 C16 -0.5(4)
P1 C12 C17 C16 174.9(2)
C23 C18 C19 C20 0.0(4)
P1 C18 C19 C20 -173.6(2)
C18 C19 C20 C21 -0.6(5)
C19 C20 C21 C22 0.9(5)
C20 C21 C22 C23 -0.8(5)
C19 C18 C23 C22 0.2(4)
P1 C18 C23 C22 174.0(2)
C21 C22 C23 C18 0.2(4)
N2 C1 N1 C2 -0.9(3)
N2 C1 N1 C4 -177.3(3)
C3 C2 N1 C1 0.9(3)
C3 C2 N1 C4 177.3(3)
N1 C1 N2 C3 0.5(3)
N1 C1 N2 C5 -177.1(2)
C2 C3 N2 C1 0.0(3)
C2 C3 N2 C5 177.6(2)
C10 C5 N2 C1 174.1(2)
C6 C5 N2 C1 -4.1(4)
C10 C5 N2 C3 -3.0(4)
C6 C5 N2 C3 178.8(2)
C13 C12 P1 O1 -5.7(2)
C17 C12 P1 O1 178.9(2)
C13 C12 P1 C18 116.3(2)
C17 C12 P1 C18 -59.1(2)
C13 C12 P1 C11 -131.7(2)
C17 C12 P1 C11 52.8(3)
C23 C18 P1 O1 19.3(2)
C19 C18 P1 O1 -167.1(2)
C23 C18 P1 C12 -101.6(2)
C19 C18 P1 C12 72.0(2)
C23 C18 P1 C11 144.4(2)
C19 C18 P1 C11 -42.0(3)
C9 C11 P1 O1 -61.9(2)
C9 C11 P1 C12 62.4(2)
C9 C11 P1 C18 173.71(19)
